data_4088412
loop_
_publ_author_name
'Chambers, Geoffrey M.'
'Rauchfuss, Thomas B.'
'Arrigoni, Federica'
'Zampella, Giuseppe'

_publ_section_title
;
 Effect of Pyramidalization of the M2(SR)2Center: The Case of
 (C5H5)2Ni2(SR)2
;
_journal_issue 5
_journal_name_full Organometallics
_journal_page_first 836
_journal_paper_doi 10.1021/acs.organomet.6b00068
_journal_volume 35
_journal_year 2016
_chemical_formula_moiety 'C12 H14 Ni2 S2, B F4'
_chemical_formula_sum 'C12 H14 B F4 Ni2 S2'
_chemical_formula_weight 426.58
_space_group_crystal_system orthorhombic
_space_group_IT_number 62
_space_group_name_Hall '-P 2ac 2n'
_space_group_name_H-M_alt 'P n m a'
_atom_sites_solution_hydrogens geom
_atom_sites_solution_primary iterative
_atom_sites_solution_secondary difmap
_audit_creation_date 2013-01-09
_audit_creation_method
;
  Olex2 1.2
  (compiled Dec  5 2012 16:17:34, GUI svn.r4385)
;
_audit_update_record
;
? 
;
_cell_angle_alpha 90.00
_cell_angle_beta 90.00
_cell_angle_gamma 90.00
_cell_formula_units_Z 4
_cell_length_a 12.854(3)
_cell_length_b 10.221(3)
_cell_length_c 11.434(3)
_cell_measurement_reflns_used 3640
_cell_measurement_temperature 183.15
_cell_measurement_theta_max 25.25
_cell_measurement_theta_min 2.38
_cell_volume 1502.2(7)
_computing_cell_refinement 'SAINT V7.23A (Bruker, 2005)'
_computing_data_collection 'SMART V5.625 (Bruker, 2001)'
_computing_data_reduction 'SAINT v7.68A (Bruker, 2009)'
_computing_molecular_graphics
;
O. V. Dolomanov, L. J. Bourhis, R. J. Gildea, J. A. K. Howard and H. Puschmann,
OLEX2: a complete structure solution, refinement and analysis program.
J. Appl. Cryst. (2009). 42, 339-341.
;
_computing_publication_material
;
O. V. Dolomanov, L. J. Bourhis, R. J. Gildea, J. A. K. Howard and H. Puschmann,
OLEX2: a complete structure solution, refinement and analysis program.
J. Appl. Cryst. (2009). 42, 339-341.
;
_computing_structure_refinement
;
XL, G.M. Sheldrick, Acta Cryst.
(2008). A64, 112-122
;
_computing_structure_solution
;
olex2.solve (L.J. Bourhis, O.V. Dolomanov, R.J. Gildea, J.A.K. Howard,
H. Puschmann, in preparation, 2011)
;
_diffrn_ambient_temperature 183.15
_diffrn_measured_fraction_theta_full 0.994
_diffrn_measured_fraction_theta_max 0.994
_diffrn_measurement_device 'Siemens Platform/CCD'
_diffrn_measurement_device_type 'Bruker APEX-II CCD'
_diffrn_measurement_method '\f and \w scans'
_diffrn_radiation_monochromator graphite
_diffrn_radiation_type MoK\a
_diffrn_radiation_wavelength 0.71073
_diffrn_radiation_wavelength_id fm02v_0m
_diffrn_reflns_av_R_equivalents 0.0592
_diffrn_reflns_av_unetI/netI 0.0331
_diffrn_reflns_limit_h_max 15
_diffrn_reflns_limit_h_min -15
_diffrn_reflns_limit_k_max 12
_diffrn_reflns_limit_k_min -11
_diffrn_reflns_limit_l_max 13
_diffrn_reflns_limit_l_min -13
_diffrn_reflns_number 11276
_diffrn_reflns_theta_full 25.31
_diffrn_reflns_theta_max 25.31
_diffrn_reflns_theta_min 2.38
_diffrn_source 'normal-focus sealed tube'
_diffrn_standards_number 0
_exptl_absorpt_coefficient_mu 2.813
_exptl_absorpt_correction_T_max 0.9985
_exptl_absorpt_correction_T_min 0.5109
_exptl_absorpt_correction_type integration
_exptl_absorpt_process_details
;
SADABS-2008/1 (Bruker,2008) was used for absorption correction.
wR2(int) was 0.1853 before and 0.0655 after correction.
The Ratio of minimum to maximum transmission is 0.5117.
The \l/2 correction factor is 0.0015.
;
_exptl_crystal_colour 'dark red'
_exptl_crystal_colour_modifier dark
_exptl_crystal_colour_primary red
_exptl_crystal_density_diffrn 1.886
_exptl_crystal_density_method 'not measured'
_exptl_crystal_description needle
_exptl_crystal_F_000 860
_exptl_crystal_id fm02v_0m
_exptl_crystal_preparation
;
The data crystal was mounted using oil (Parantone-N) to a 
0.3 mm cryo-loop (Hampton Research) with the 0 0 1 scattering 
planes roughly normal to the spindle axis. 
;
_exptl_crystal_size_max 0.671
_exptl_crystal_size_mid 0.234
_exptl_crystal_size_min 0.094
_refine_diff_density_max 0.607
_refine_diff_density_min -0.364
_refine_diff_density_rms 0.075
_refine_ls_extinction_method none
_refine_ls_goodness_of_fit_ref 1.067
_refine_ls_hydrogen_treatment noref
_refine_ls_matrix_type full
_refine_ls_number_parameters 115
_refine_ls_number_reflns 1441
_refine_ls_number_restraints 0
_refine_ls_restrained_S_all 1.067
_refine_ls_R_factor_all 0.0308
_refine_ls_R_factor_gt 0.0258
_refine_ls_shift/su_max 0.001
_refine_ls_shift/su_mean 0.000
_refine_ls_structure_factor_coef Fsqd
_refine_ls_weighting_details 'calc w=1/[\s^2^(Fo^2^)+(0.0339P)^2^+0.2728P] where P=(Fo^2^+2Fc^2^)/3'
_refine_ls_weighting_scheme calc
_refine_ls_wR_factor_gt 0.0653
_refine_ls_wR_factor_ref 0.0677
_reflns_number_gt 1265
_reflns_number_total 1441
_reflns_threshold_expression >2sigma(I)
_cod_data_source_file om6b00068_si_002.cif
_cod_data_source_block fm02v_0m
_cod_database_code 4088412
_olex2_refinement_description
;
1. Fixed Uiso
 At 1.2 times of:
  H1 of C1, H2 of C2, H3 of C3, H4 of C4, H5 of C5, {H6B,H6A} of C6, {H7A,
  H7B} of C7
2. Others
 Fixed Sof: F4(0.5) H6B(0.5) H6A(0.5) H7A(0.5) H7B(0.5) B1(0.5)
3.a Secondary CH2 refined with riding coordinates:
 C6(H6B,H6A), C7(H7A,H7B)
3.b Aromatic/amide H refined with riding coordinates:
 C1(H1), C2(H2), C3(H3), C4(H4), C5(H5)
;

loop_
_space_group_symop_id
_space_group_symop_operation_xyz
1 'x, y, z'
2 '-x+1/2, -y, z+1/2'
3 'x+1/2, -y+1/2, -z+1/2'
4 '-x, y+1/2, -z'
5 '-x, -y, -z'
6 'x-1/2, y, -z-1/2'
7 '-x-1/2, y-1/2, z-1/2'
8 'x, -y-1/2, z'

loop_
_atom_site_label
_atom_site_type_symbol
_atom_site_fract_x
_atom_site_fract_y
_atom_site_fract_z
_atom_site_U_iso_or_equiv
_atom_site_adp_type
_atom_site_occupancy
_atom_site_symmetry_multiplicity
_atom_site_calc_flag
_atom_site_refinement_flags
Ni1 Ni 0.19454(2) 0.63043(3) 0.41306(2) 0.02607(14) Uani 1 1 d .
S1 S 0.25406(6) 0.7500 0.26855(6) 0.0277(2) Uani 1 2 d S
S2 S 0.05432(7) 0.7500 0.39432(7) 0.0336(2) Uani 1 2 d S
F1 F 0.5118(2) 0.7500 0.58091(17) 0.0617(7) Uani 1 2 d S
F2 F 0.5883(2) 0.7500 0.7603(2) 0.0652(7) Uani 1 2 d S
F3 F 0.4101(2) 0.7500 0.74325(19) 0.0618(7) Uani 1 2 d S
F4 F 0.5021(3) 0.5798(3) 0.7059(3) 0.0572(9) Uani 0.50 1 d P
C1 C 0.3221(2) 0.5296(3) 0.4783(2) 0.0472(7) Uani 1 1 d .
H1 H 0.3916 0.5560 0.4627 0.057 Uiso 1 1 calc R
C2 C 0.2599(3) 0.4411(3) 0.4082(2) 0.0462(8) Uani 1 1 d .
H2 H 0.2824 0.3967 0.3397 0.055 Uiso 1 1 calc R
C3 C 0.1633(2) 0.4326(2) 0.4578(2) 0.0419(7) Uani 1 1 d .
H3 H 0.1069 0.3809 0.4304 0.050 Uiso 1 1 calc R
C4 C 0.1627(2) 0.5159(3) 0.5582(2) 0.0403(6) Uani 1 1 d .
H4 H 0.1043 0.5322 0.6070 0.048 Uiso 1 1 calc R
C5 C 0.2612(3) 0.5690(3) 0.5731(2) 0.0421(7) Uani 1 1 d .
H5 H 0.2832 0.6225 0.6364 0.051 Uiso 1 1 calc R
C6 C 0.1411(3) 0.7500 0.1717(3) 0.0372(9) Uani 1 2 d S
H6B H 0.1443 0.8282 0.1208 0.045 Uiso 0.50 1 calc PR
H6A H 0.1443 0.6718 0.1208 0.045 Uiso 0.50 1 calc PR
C7 C 0.0395(3) 0.7500 0.2354(3) 0.0512(11) Uani 1 2 d S
H7A H -0.0008 0.6718 0.2119 0.061 Uiso 0.50 1 calc PR
H7B H -0.0008 0.8282 0.2119 0.061 Uiso 0.50 1 calc PR
B1 B 0.5029(5) 0.7154(5) 0.6977(5) 0.036(2) Uani 0.50 1 d P

loop_
_atom_site_aniso_label
_atom_site_aniso_U_11
_atom_site_aniso_U_22
_atom_site_aniso_U_33
_atom_site_aniso_U_23
_atom_site_aniso_U_13
_atom_site_aniso_U_12
Ni1 0.0307(2) 0.0249(2) 0.0227(2) 0.00157(11) 0.00126(12) 0.00014(12)
S1 0.0295(5) 0.0314(5) 0.0222(4) 0.000 0.0030(3) 0.000
S2 0.0275(5) 0.0353(5) 0.0382(5) 0.000 0.0056(4) 0.000
F1 0.0649(18) 0.089(2) 0.0311(12) 0.000 0.0036(11) 0.000
F2 0.0617(17) 0.0815(19) 0.0523(14) 0.000 -0.0181(12) 0.000
F3 0.0565(16) 0.0826(19) 0.0463(13) 0.000 0.0099(12) 0.000
F4 0.057(2) 0.047(2) 0.069(2) -0.0002(17) 0.0011(17) 0.0009(17)
C1 0.0380(16) 0.0511(18) 0.0524(17) 0.0266(14) -0.0042(13) 0.0043(13)
C2 0.075(2) 0.0369(16) 0.0262(13) 0.0031(11) 0.0020(13) 0.0256(15)
C3 0.0585(19) 0.0256(14) 0.0415(14) 0.0054(11) -0.0095(13) -0.0067(13)
C4 0.0565(18) 0.0327(14) 0.0316(13) 0.0086(11) 0.0099(12) 0.0021(13)
C5 0.069(2) 0.0313(15) 0.0258(13) 0.0060(11) -0.0136(13) -0.0019(14)
C6 0.043(2) 0.042(2) 0.0261(17) 0.000 -0.0076(16) 0.000
C7 0.042(2) 0.072(3) 0.040(2) 0.000 -0.0154(18) 0.000
B1 0.037(3) 0.044(6) 0.028(2) -0.005(2) 0.001(2) 0.004(2)

loop_
_atom_type_symbol
_atom_type_description
_atom_type_scat_dispersion_real
_atom_type_scat_dispersion_imag
_atom_type_scat_source
C C 0.0033 0.0016 'International Tables Vol C Tables 4.2.6.8 and 6.1.1.4'
H H 0.0000 0.0000 'International Tables Vol C Tables 4.2.6.8 and 6.1.1.4'
B B 0.0013 0.0007 'International Tables Vol C Tables 4.2.6.8 and 6.1.1.4'
F F 0.0171 0.0103 'International Tables Vol C Tables 4.2.6.8 and 6.1.1.4'
S S 0.1246 0.1234 'International Tables Vol C Tables 4.2.6.8 and 6.1.1.4'
Ni Ni 0.3393 1.1124 'International Tables Vol C Tables 4.2.6.8 and 6.1.1.4'

loop_
_exptl_crystal_face_index_h
_exptl_crystal_face_index_k
_exptl_crystal_face_index_l
_exptl_crystal_face_perp_dist
0.00 -1.00 0.00 0.0370
0.00 1.00 0.00 0.0790
-2.00 1.00 0.00 0.2510
-2.00 -1.00 0.00 0.2330
2.00 1.00 0.00 0.2810
2.00 -1.00 0.00 0.2870
0.00 -1.00 2.00 0.0470
0.00 1.00 -2.00 0.0270

loop_
_geom_angle_atom_site_label_1
_geom_angle_atom_site_label_2
_geom_angle_atom_site_label_3
_geom_angle
_geom_angle_site_symmetry_3
S1 Ni1 Ni1 56.132(16) 8_575
S2 Ni1 Ni1 56.046(18) 8_575
S2 Ni1 S1 84.39(3) .
C1 Ni1 Ni1 119.78(9) 8_575
C1 Ni1 S1 105.80(8) .
C1 Ni1 S2 164.42(8) .
C1 Ni1 C2 40.50(11) .
C1 Ni1 C3 65.79(11) .
C1 Ni1 C5 38.88(11) .
C2 Ni1 Ni1 156.47(10) 8_575
C2 Ni1 S1 110.61(8) .
C2 Ni1 S2 146.88(10) .
C2 Ni1 C3 37.70(12) .
C2 Ni1 C5 65.76(10) .
C3 Ni1 Ni1 162.18(8) 8_575
C3 Ni1 S1 141.06(8) .
C3 Ni1 S2 113.55(9) .
C4 Ni1 Ni1 124.41(8) 8_575
C4 Ni1 S1 170.89(9) .
C4 Ni1 S2 103.38(8) .
C4 Ni1 C1 65.62(11) .
C4 Ni1 C2 65.28(10) .
C4 Ni1 C3 39.81(10) .
C4 Ni1 C5 38.70(11) .
C5 Ni1 Ni1 107.27(8) 8_575
C5 Ni1 S1 132.51(9) .
C5 Ni1 S2 125.74(9) .
C5 Ni1 C3 65.53(11) .
Ni1 S1 Ni1 67.74(3) 8_575
C6 S1 Ni1 100.33(10) 8_575
C6 S1 Ni1 100.33(10) .
Ni1 S2 Ni1 67.91(4) 8_575
C7 S2 Ni1 100.55(12) 8_575
C7 S2 Ni1 100.55(11) .
Ni1 C1 H1 122.3 .
C2 C1 Ni1 71.07(15) .
C2 C1 H1 126.2 .
C5 C1 Ni1 72.13(16) .
C5 C1 H1 126.2 .
C5 C1 C2 107.5(3) .
Ni1 C2 H2 125.5 .
C1 C2 Ni1 68.43(15) .
C1 C2 H2 126.0 .
C3 C2 Ni1 71.65(16) .
C3 C2 C1 108.1(2) .
C3 C2 H2 126.0 .
Ni1 C3 H3 126.5 .
C2 C3 Ni1 70.65(16) .
C2 C3 H3 126.2 .
C2 C3 C4 107.5(2) .
C4 C3 Ni1 68.16(14) .
C4 C3 H3 126.2 .
Ni1 C4 H4 121.8 .
C3 C4 Ni1 72.03(14) .
C3 C4 H4 125.5 .
C5 C4 Ni1 72.35(15) .
C5 C4 C3 109.0(2) .
C5 C4 H4 125.5 .
Ni1 C5 H5 127.5 .
C1 C5 Ni1 68.99(14) .
C1 C5 H5 126.2 .
C4 C5 Ni1 68.95(14) .
C4 C5 C1 107.7(2) .
C4 C5 H5 126.2 .
S1 C6 H6B 108.9 .
S1 C6 H6A 108.9 .
H6B C6 H6A 107.7 .
C7 C6 S1 113.5(2) .
C7 C6 H6B 108.9 .
C7 C6 H6A 108.9 .
S2 C7 H7A 108.9 .
S2 C7 H7B 108.9 .
C6 C7 S2 113.2(3) .
C6 C7 H7A 108.9 .
C6 C7 H7B 108.9 .
H7A C7 H7B 107.8 .
F1 B1 F4 108.7(4) .
F2 B1 F1 112.0(4) .
F2 B1 F4 103.3(4) .
F3 B1 F1 112.2(4) .
F3 B1 F2 116.3(4) .
F3 B1 F4 103.2(4) .

loop_
_geom_bond_atom_site_label_1
_geom_bond_atom_site_label_2
_geom_bond_distance
_geom_bond_site_symmetry_2
Ni1 Ni1 2.4443(8) 8_575
Ni1 S1 2.1930(8) .
Ni1 S2 2.1881(9) .
Ni1 C1 2.075(3) .
Ni1 C2 2.111(3) .
Ni1 C3 2.124(3) .
Ni1 C4 2.072(2) .
Ni1 C5 2.116(2) .
S1 Ni1 2.1930(8) 8_575
S1 C6 1.826(3) .
S2 Ni1 2.1881(9) 8_575
S2 C7 1.827(4) .
F1 B1 1.386(5) .
F2 B1 1.357(6) .
F3 B1 1.349(6) .
F4 B1 1.390(6) .
C1 H1 0.9500 .
C1 C2 1.449(4) .
C1 C5 1.396(4) .
C2 H2 0.9500 .
C2 C3 1.368(4) .
C3 H3 0.9500 .
C3 C4 1.429(4) .
C4 H4 0.9500 .
C4 C5 1.388(4) .
C5 H5 0.9500 .
C6 H6B 0.9900 .
C6 H6A 0.9900 .
C6 C7 1.495(5) .
C7 H7A 0.9900 .
C7 H7B 0.9900 .
